data_1506668
loop_
_publ_author_name
'Kopp, Felix'
'Sklute, Genia'
'Polborn, Kurt'
'Marek, Ilan'
'Knochel, Paul'

_publ_contact_author
;
 Paul Knochel 
 Department Chemie
 Universit\"at M\"unchen
 Butenandtstr. 5-13
 D-81377 M\"unchen
 Germany  
;
_publ_section_title
;
 Stereoselective functionalization of cyclopropane derivatives using
 bromine/magnesium and sulfoxide/magnesium exchange reactions.
;
_journal_issue 17
_journal_name_full 'Organic letters'
_journal_page_first 3789
_journal_page_last 3791
_journal_paper_doi 10.1021/ol051452p
_journal_volume 7
_journal_year 2005
_chemical_absolute_configuration ad
_chemical_formula_moiety 'C12 H11 Br O2'
_chemical_formula_sum 'C12 H11 Br O2'
_chemical_formula_weight 267.12
_chemical_name_systematic
; 
 ? 
;
_space_group_IT_number 33
_symmetry_cell_setting orthorhombic
_symmetry_space_group_name_Hall 'P 2c -2n'
_symmetry_space_group_name_H-M 'P n a 21'
_atom_sites_solution_hydrogens geom
_atom_sites_solution_primary direct
_atom_sites_solution_secondary difmap
_audit_creation_date 14-06-05
_audit_creation_method SHELXL
_audit_update_record ' ?'
_cell_angle_alpha 90.00
_cell_angle_beta 90.00
_cell_angle_gamma 90.00
_cell_formula_units_Z 4
_cell_length_a 7.0914(14)
_cell_length_b 24.615(5)
_cell_length_c 6.3857(13)
_cell_measurement_reflns_used 25
_cell_measurement_temperature 295(2)
_cell_measurement_theta_max 18
_cell_measurement_theta_min 9
_cell_volume 1114.7(4)
_computing_cell_refinement 'CAD4 Operation Manual, Nonius, 1994'
_computing_data_collection 'CAD4 Operation Manual, Nonius, 1994'
_computing_data_reduction OpenMolEN(Nonius,_1997)
_computing_publication_material 'SHELXL-97 (Sheldrick, 1997)'
_computing_structure_refinement 'SHELXL-97 (Sheldrick, 1997)'
_computing_structure_solution 'SHELXS-97 (Sheldrick, 1990)'
_diffrn_ambient_temperature 295(2)
_diffrn_measured_fraction_theta_full 0.962
_diffrn_measured_fraction_theta_max 0.962
_diffrn_measurement_device_type Nonius_MACH3
_diffrn_measurement_method \o-scan
_diffrn_radiation_monochromator graphite
_diffrn_radiation_source 'fine-focus sealed tube'
_diffrn_radiation_type MoK\a
_diffrn_radiation_wavelength 0.71073
_diffrn_reflns_av_R_equivalents 0.0153
_diffrn_reflns_av_sigmaI/netI 0.0296
_diffrn_reflns_limit_h_max 8
_diffrn_reflns_limit_h_min -8
_diffrn_reflns_limit_k_max 30
_diffrn_reflns_limit_k_min -30
_diffrn_reflns_limit_l_max 7
_diffrn_reflns_limit_l_min -7
_diffrn_reflns_number 2370
_diffrn_reflns_theta_full 26.28
_diffrn_reflns_theta_max 26.28
_diffrn_reflns_theta_min 2.99
_diffrn_standards_decay_% 3.4
_diffrn_standards_interval_time 7200
_diffrn_standards_number 3
_exptl_absorpt_coefficient_mu 3.664
_exptl_absorpt_correction_T_max 0.9980
_exptl_absorpt_correction_T_min 0.7025
_exptl_absorpt_correction_type psi-scan
_exptl_absorpt_process_details OpenMolEN(Nonius,_1997)
_exptl_crystal_colour colourless
_exptl_crystal_density_diffrn 1.592
_exptl_crystal_density_method 'not measured'
_exptl_crystal_description platelet
_exptl_crystal_F_000 536
_exptl_crystal_size_max 0.53
_exptl_crystal_size_mid 0.47
_exptl_crystal_size_min 0.40
_refine_diff_density_max 0.298
_refine_diff_density_min -0.529
_refine_diff_density_rms 0.069
_refine_ls_abs_structure_details 'Flack H D (1983), Acta Cryst. A39, 876-881'
_refine_ls_abs_structure_Flack -0.012(13)
_refine_ls_extinction_method none
_refine_ls_goodness_of_fit_ref 1.052
_refine_ls_hydrogen_treatment constr
_refine_ls_matrix_type full
_refine_ls_number_parameters 137
_refine_ls_number_reflns 2206
_refine_ls_number_restraints 1
_refine_ls_restrained_S_all 1.052
_refine_ls_R_factor_all 0.0556
_refine_ls_R_factor_gt 0.0340
_refine_ls_shift/su_max 0.001
_refine_ls_shift/su_mean 0.000
_refine_ls_structure_factor_coef Fsqd
_refine_ls_weighting_details 'calc w=1/[\s^2^(Fo^2^)+(0.0516P)^2^+0.1809P] where P=(Fo^2^+2Fc^2^)/3'
_refine_ls_weighting_scheme calc
_refine_ls_wR_factor_gt 0.0780
_refine_ls_wR_factor_ref 0.0916
_reflns_number_gt 1709
_reflns_number_total 2206
_reflns_threshold_expression >2sigma(I)
_cod_data_source_file ol051452psi20050622_082233.cif
_cod_data_source_block kopp1
_cod_database_code 1506668

loop_
_symmetry_equiv_pos_as_xyz
'x, y, z'
'-x, -y, z+1/2'
'x+1/2, -y+1/2, z'
'-x+1/2, y+1/2, z+1/2'

loop_
_atom_site_label
_atom_site_type_symbol
_atom_site_fract_x
_atom_site_fract_y
_atom_site_fract_z
_atom_site_U_iso_or_equiv
_atom_site_adp_type
_atom_site_occupancy
_atom_site_symmetry_multiplicity
_atom_site_calc_flag
_atom_site_refinement_flags
Br1 Br 1.14970(7) 0.334458(17) 0.00408(7) 0.05859(17) Uani 1 1 d .
O1 O 0.8646(4) 0.45269(12) 0.3065(5) 0.0418(7) Uani 1 1 d .
O2 O 1.0531(5) 0.52460(12) 0.3303(5) 0.0549(9) Uani 1 1 d .
C1 C 1.0803(6) 0.38452(16) 0.2171(6) 0.0354(9) Uani 1 1 d .
C2 C 1.1885(7) 0.3898(2) 0.4129(8) 0.0476(11) Uani 1 1 d .
H2A H 1.3038 0.3689 0.4262 0.057 Uiso 1 1 calc R
H2B H 1.1186 0.3947 0.5421 0.057 Uiso 1 1 calc R
C3 C 1.1854(6) 0.43621(18) 0.2536(7) 0.0415(10) Uani 1 1 d .
C4 C 1.0364(7) 0.47684(18) 0.2996(7) 0.0412(10) Uani 1 1 d .
C5 C 0.8713(5) 0.39764(15) 0.2296(6) 0.0323(9) Uani 1 1 d .
H5 H 0.8173 0.3965 0.0884 0.039 Uiso 1 1 calc R
C6 C 1.3601(7) 0.4548(2) 0.1449(9) 0.0576(14) Uani 1 1 d .
H6A H 1.4487 0.4254 0.1381 0.069 Uiso 1 1 calc R
H6B H 1.4147 0.4845 0.2210 0.069 Uiso 1 1 calc R
H6C H 1.3291 0.4665 0.0056 0.069 Uiso 1 1 calc R
C7 C 0.7573(6) 0.36089(18) 0.3718(7) 0.0351(10) Uani 1 1 d .
C8 C 0.7164(7) 0.3750(2) 0.5751(7) 0.0448(12) Uani 1 1 d .
H8 H 0.7580 0.4081 0.6278 0.054 Uiso 1 1 calc R
C9 C 0.6135(7) 0.3401(2) 0.7023(8) 0.0514(13) Uani 1 1 d .
H9 H 0.5836 0.3504 0.8385 0.062 Uiso 1 1 calc R
C10 C 0.5560(7) 0.2907(2) 0.6272(9) 0.0513(14) Uani 1 1 d .
H10 H 0.4886 0.2670 0.7125 0.062 Uiso 1 1 calc R
C11 C 0.5988(8) 0.2766(2) 0.4260(9) 0.0521(14) Uani 1 1 d .
H11 H 0.5608 0.2429 0.3754 0.063 Uiso 1 1 calc R
C12 C 0.6971(7) 0.31123(19) 0.2961(7) 0.0440(11) Uani 1 1 d .
H12 H 0.7227 0.3013 0.1585 0.053 Uiso 1 1 calc R

loop_
_atom_site_aniso_label
_atom_site_aniso_U_11
_atom_site_aniso_U_22
_atom_site_aniso_U_33
_atom_site_aniso_U_23
_atom_site_aniso_U_13
_atom_site_aniso_U_12
Br1 0.0643(3) 0.0502(2) 0.0613(3) -0.0030(3) 0.0225(3) 0.0098(2)
O1 0.0383(17) 0.0330(15) 0.0542(18) -0.0006(13) 0.0083(14) -0.0008(13)
O2 0.069(2) 0.0385(18) 0.058(2) -0.0032(16) 0.0134(18) -0.0121(17)
C1 0.032(2) 0.035(2) 0.039(2) 0.0052(17) 0.0056(17) 0.0038(18)
C2 0.036(3) 0.057(3) 0.050(2) 0.016(2) -0.0065(18) 0.006(2)
C3 0.036(2) 0.043(2) 0.046(2) 0.0062(19) -0.0038(18) -0.0052(19)
C4 0.045(3) 0.042(2) 0.036(2) 0.0035(19) 0.004(2) -0.006(2)
C5 0.030(2) 0.033(2) 0.0344(19) -0.0014(16) -0.0010(16) 0.0022(17)
C6 0.037(3) 0.065(3) 0.071(4) 0.018(3) -0.003(2) -0.006(2)
C7 0.026(2) 0.043(2) 0.037(2) 0.0037(19) -0.0038(17) 0.0028(19)
C8 0.037(3) 0.048(3) 0.049(3) -0.0037(19) 0.0013(19) -0.011(2)
C9 0.046(3) 0.072(4) 0.036(2) 0.005(2) 0.004(2) -0.012(3)
C10 0.033(3) 0.049(3) 0.071(4) 0.018(3) 0.009(2) -0.005(2)
C11 0.048(3) 0.035(3) 0.073(3) -0.002(2) 0.006(2) -0.002(2)
C12 0.040(3) 0.038(2) 0.053(3) -0.010(2) 0.006(2) -0.003(2)

loop_
_atom_type_symbol
_atom_type_description
_atom_type_scat_dispersion_real
_atom_type_scat_dispersion_imag
_atom_type_scat_source
C C 0.0033 0.0016 'International Tables Vol C Tables 4.2.6.8 and 6.1.1.4'
H H 0.0000 0.0000 'International Tables Vol C Tables 4.2.6.8 and 6.1.1.4'
O O 0.0106 0.0060 'International Tables Vol C Tables 4.2.6.8 and 6.1.1.4'
Br Br -0.2901 2.4595 'International Tables Vol C Tables 4.2.6.8 and 6.1.1.4'

loop_
_geom_angle_atom_site_label_1
_geom_angle_atom_site_label_2
_geom_angle_atom_site_label_3
_geom_angle
C4 O1 C5 111.8(3)
C2 C1 C3 62.1(3)
C2 C1 C5 116.4(4)
C3 C1 C5 107.3(3)
C2 C1 Br1 122.0(3)
C3 C1 Br1 122.4(3)
C5 C1 Br1 115.4(3)
C1 C2 C3 59.6(3)
C4 C3 C6 118.5(4)
C4 C3 C1 104.4(3)
C6 C3 C1 127.1(4)
C4 C3 C2 112.4(4)
C6 C3 C2 121.8(4)
C1 C3 C2 58.3(3)
O2 C4 O1 120.9(4)
O2 C4 C3 128.6(5)
O1 C4 C3 110.5(4)
O1 C5 C7 109.9(3)
O1 C5 C1 104.4(3)
C7 C5 C1 115.2(3)
C8 C7 C12 119.2(5)
C8 C7 C5 121.9(4)
C12 C7 C5 118.9(4)
C7 C8 C9 120.5(5)
C10 C9 C8 120.0(5)
C11 C10 C9 119.3(5)
C10 C11 C12 121.4(5)
C11 C12 C7 119.6(4)

loop_
_geom_bond_atom_site_label_1
_geom_bond_atom_site_label_2
_geom_bond_distance
Br1 C1 1.900(4)
O1 C4 1.356(5)
O1 C5 1.442(4)
O2 C4 1.198(5)
C1 C2 1.473(6)
C1 C3 1.493(6)
C1 C5 1.519(5)
C2 C3 1.529(6)
C3 C4 1.484(6)
C3 C6 1.492(6)
C5 C7 1.515(6)
C7 C8 1.374(6)
C7 C12 1.382(6)
C8 C9 1.388(7)
C9 C10 1.371(7)
C10 C11 1.365(7)
C11 C12 1.379(7)

loop_
_geom_torsion_atom_site_label_1
_geom_torsion_atom_site_label_2
_geom_torsion_atom_site_label_3
_geom_torsion_atom_site_label_4
_geom_torsion
C5 C1 C2 C3 -96.5(4)
Br1 C1 C2 C3 112.5(4)
C2 C1 C3 C4 -107.7(4)
C5 C1 C3 C4 3.5(4)
Br1 C1 C3 C4 140.3(3)
C2 C1 C3 C6 108.0(5)
C5 C1 C3 C6 -140.8(4)
Br1 C1 C3 C6 -4.0(6)
C5 C1 C3 C2 111.2(4)
Br1 C1 C3 C2 -112.0(4)
C1 C2 C3 C4 93.6(4)
C1 C2 C3 C6 -116.8(5)
C5 O1 C4 O2 169.8(4)
C5 O1 C4 C3 -10.8(5)
C6 C3 C4 O2 -28.5(7)
C1 C3 C4 O2 -176.6(5)
C2 C3 C4 O2 122.2(5)
C6 C3 C4 O1 152.2(4)
C1 C3 C4 O1 4.2(5)
C2 C3 C4 O1 -57.1(5)
C4 O1 C5 C7 136.6(4)
C4 O1 C5 C1 12.5(4)
C2 C1 C5 O1 57.5(4)
C3 C1 C5 O1 -9.4(4)
Br1 C1 C5 O1 -149.6(3)
C2 C1 C5 C7 -63.1(5)
C3 C1 C5 C7 -129.9(4)
Br1 C1 C5 C7 89.8(4)
O1 C5 C7 C8 -21.3(6)
C1 C5 C7 C8 96.3(5)
O1 C5 C7 C12 160.4(4)
C1 C5 C7 C12 -82.0(5)
C12 C7 C8 C9 -0.9(7)
C5 C7 C8 C9 -179.2(5)
C7 C8 C9 C10 1.7(8)
C8 C9 C10 C11 -0.9(8)
C9 C10 C11 C12 -0.6(8)
C10 C11 C12 C7 1.4(8)
C8 C7 C12 C11 -0.6(7)
C5 C7 C12 C11 177.8(5)
